data_4338356
loop_
_publ_author_name
'Akhbari, Kamran'
'Morsali, Ali'

_publ_section_title
;
 Solid-state structural transformations of two Ag(I) supramolecular
 polymorphs to another polymer upon absorption of HNO3 vapors.
;
_journal_issue 6
_journal_name_full 'Inorganic chemistry'
_journal_page_first 2787
_journal_page_last 2789
_journal_paper_doi 10.1021/ic3008415
_journal_volume 52
_journal_year 2013
_chemical_formula_moiety 'C18 H14 Ag N2 O2, N O3'
_chemical_formula_sum 'C18 H14 Ag N3 O5'
_chemical_formula_weight 460.19
_chemical_name_systematic
; 
 ? 
;
_space_group_IT_number 14
_symmetry_cell_setting monoclinic
_symmetry_space_group_name_Hall '-P 2ybc'
_symmetry_space_group_name_H-M 'P 1 21/c 1'
_atom_sites_solution_hydrogens geom
_atom_sites_solution_primary direct
_atom_sites_solution_secondary difmap
_audit_creation_method SHELXL-97
_cell_angle_alpha 90.00
_cell_angle_beta 117.464(8)
_cell_angle_gamma 90.00
_cell_formula_units_Z 4
_cell_length_a 19.7902(10)
_cell_length_b 4.8931(2)
_cell_length_c 20.1615(14)
_cell_measurement_reflns_used 2397
_cell_measurement_temperature 293(2)
_cell_measurement_theta_max 67.6
_cell_measurement_theta_min 6.5
_cell_volume 1732.3(2)
_computing_cell_refinement 'CrystalClear-SM Expert 2.0 r4 (Rigaku, 2009)'
_computing_data_collection 'CrystalClear-SM Expert 2.0 r4 (Rigaku, 2009)'
_computing_data_reduction 'CrystalClear-SM Expert 2.0 r4 (Rigaku, 2009)'
_computing_molecular_graphics 'PLATON (Spek, 2003)'
_computing_publication_material 'SHELXL97 (Sheldrick, 2008)'
_computing_structure_refinement 'SHELXL97 (Sheldrick, 2008); CRYSTALBUILDER (Welter, 2006)'
_computing_structure_solution 'SHELXS97 (Sheldrick, 2008)'
_diffrn_ambient_temperature 293(2)
_diffrn_detector_type 'RAPID II large area curved imaging plate detector '
_diffrn_measured_fraction_theta_full 0.984
_diffrn_measured_fraction_theta_max 0.984
_diffrn_measurement_device_type 'Rigaku rapid II RAXIS conversion'
_diffrn_measurement_method 'profile data from \w-scans'
_diffrn_radiation_monochromator graphite
_diffrn_radiation_source 'fine-focus sealed tube'
_diffrn_radiation_type CuK\a
_diffrn_radiation_wavelength 1.54187
_diffrn_reflns_av_R_equivalents 0.0732
_diffrn_reflns_av_sigmaI/netI 0.1818
_diffrn_reflns_limit_h_max 23
_diffrn_reflns_limit_h_min -16
_diffrn_reflns_limit_k_max 5
_diffrn_reflns_limit_k_min -5
_diffrn_reflns_limit_l_max 23
_diffrn_reflns_limit_l_min -22
_diffrn_reflns_number 7399
_diffrn_reflns_theta_full 63.99
_diffrn_reflns_theta_max 63.99
_diffrn_reflns_theta_min 6.51
_exptl_absorpt_coefficient_mu 9.667
_exptl_absorpt_correction_T_max 1.000
_exptl_absorpt_correction_T_min 0.434
_exptl_absorpt_correction_type multi-scan
_exptl_absorpt_process_details 'FS_ABSCOR (Rigaku, 2009)'
_exptl_crystal_colour orange
_exptl_crystal_density_diffrn 1.764
_exptl_crystal_density_method 'not measured'
_exptl_crystal_description parallelepiped
_exptl_crystal_F_000 920
_exptl_crystal_size_max 0.52
_exptl_crystal_size_mid 0.15
_exptl_crystal_size_min 0.11
_refine_diff_density_max 0.702
_refine_diff_density_min -1.014
_refine_diff_density_rms 0.157
_refine_ls_extinction_coef 0.0008(3)
_refine_ls_extinction_expression Fc^*^=kFc[1+0.001xFc^2^\l^3^/sin(2\q)]^-1/4^
_refine_ls_extinction_method SHELXL
_refine_ls_goodness_of_fit_ref 1.021
_refine_ls_hydrogen_treatment constr
_refine_ls_matrix_type full
_refine_ls_number_parameters 118
_refine_ls_number_reflns 2834
_refine_ls_number_restraints 0
_refine_ls_restrained_S_all 1.021
_refine_ls_R_factor_all 0.2101
_refine_ls_R_factor_gt 0.0818
_refine_ls_shift/su_max 0.000
_refine_ls_shift/su_mean 0.000
_refine_ls_structure_factor_coef Fsqd
_refine_ls_weighting_details 'calc w=1/[\s^2^(Fo^2^)+(0.1210P)^2^] where P=(Fo^2^+2Fc^2^)/3'
_refine_ls_weighting_scheme calc
_refine_ls_wR_factor_gt 0.2164
_refine_ls_wR_factor_ref 0.2871
_reflns_number_gt 930
_reflns_number_total 2834
_reflns_threshold_expression I>2\s(I)
_cod_data_source_file ic3008415_si_003.cif
_cod_data_source_block a
_cod_original_cell_volume 1732.32(16)
_cod_original_sg_symbol_H-M 'P 21/c'
_cod_database_code 4338356

loop_
_symmetry_equiv_pos_as_xyz
'x, y, z'
'-x, y+1/2, -z+1/2'
'-x, -y, -z'
'x, -y-1/2, z-1/2'

loop_
_atom_site_label
_atom_site_type_symbol
_atom_site_fract_x
_atom_site_fract_y
_atom_site_fract_z
_atom_site_U_iso_or_equiv
_atom_site_adp_type
_atom_site_occupancy
_atom_site_symmetry_multiplicity
_atom_site_calc_flag
_atom_site_refinement_flags
Ag1 Ag 0.0000 0.0000 0.0000 0.0907(8) Uani 1 2 d S
O1 O -0.1101(4) 0.2543(14) 0.0090(3) 0.085(3) Uiso 1 1 d .
H1O H -0.1588 0.2593 -0.0127 0.127 Uiso 1 1 d R
C1 C -0.0827(6) 0.457(2) 0.0624(6) 0.059(3) Uiso 1 1 d .
C3 C -0.0973(7) 0.798(2) 0.1381(6) 0.092(4) Uiso 1 1 d .
H3 H -0.1292 0.9030 0.1500 0.110 Uiso 1 1 calc R
C4 C -0.0240(7) 0.841(3) 0.1745(6) 0.090(4) Uiso 1 1 d .
H4 H -0.0053 0.9751 0.2114 0.109 Uiso 1 1 calc R
C6 C 0.1072(7) 0.717(3) 0.1960(6) 0.090(4) Uiso 1 1 d .
H6 H 0.1300 0.8479 0.2334 0.108 Uiso 1 1 calc R
C9 C -0.0026(6) 0.484(2) 0.1025(5) 0.058(3) Uiso 1 1 d .
C11 C 0.3755(6) -0.509(2) 0.4437(6) 0.067(3) Uiso 1 1 d .
C2 C -0.1316(7) 0.591(2) 0.0793(6) 0.076(4) Uiso 1 1 d .
H2 H -0.1836 0.5552 0.0555 0.114 Uiso 1 1 calc R
C5 C 0.0259(6) 0.691(2) 0.1590(6) 0.075(3) Uiso 1 1 d .
N1 N 0.0440(5) 0.3219(19) 0.0862(4) 0.076(3) Uiso 1 1 d .
C7 C 0.1504(8) 0.559(3) 0.1778(7) 0.094(5) Uiso 1 1 d .
H7 H 0.2031 0.5789 0.2024 0.112 Uiso 1 1 calc R
C8 C 0.1172(7) 0.365(3) 0.1221(6) 0.081(4) Uiso 1 1 d .
H8 H 0.1488 0.2593 0.1096 0.098 Uiso 1 1 calc R
N3 N 0.7031(9) 0.067(2) 0.9065(8) 0.125(4) Uiso 1 1 d .
O3 O 0.7404(5) 0.193(2) 0.9681(6) 0.139(3) Uiso 1 1 d .
O4 O 0.6376(6) 0.0033(15) 0.8884(5) 0.107(3) Uiso 1 1 d .
O5 O 0.7387(6) 0.0101(16) 0.8722(5) 0.123(4) Uiso 1 1 d .
Ag2 Ag 0.5000 0.0000 0.5000 0.0761(7) Uani 1 2 d S
O2 O 0.4050(4) -0.3564(15) 0.5062(3) 0.073(2) Uiso 1 1 d .
H2O H 0.3966 -0.4093 0.5415 0.110 Uiso 1 1 d R
N2 N 0.4506(4) -0.2536(16) 0.3989(4) 0.053(2) Uiso 1 1 d .
C18 C 0.4742(6) -0.203(2) 0.3493(5) 0.072(3) Uiso 1 1 d .
H18 H 0.5120 -0.0727 0.3594 0.086 Uiso 1 1 calc R
C19 C 0.3986(6) -0.459(2) 0.3881(6) 0.057(3) Uiso 1 1 d .
C17 C 0.4425(6) -0.345(2) 0.2802(5) 0.072(3) Uiso 1 1 d .
H17 H 0.4575 -0.3021 0.2440 0.086 Uiso 1 1 calc R
C12 C 0.3258(6) -0.714(2) 0.4331(5) 0.064(3) Uiso 1 1 d .
H12 H 0.3126 -0.7505 0.4710 0.077 Uiso 1 1 calc R
C15 C 0.3663(7) -0.608(3) 0.3206(6) 0.068(3) Uiso 1 1 d .
C13 C 0.2925(7) -0.879(3) 0.3673(6) 0.078(3) Uiso 1 1 d .
H13 H 0.2597 -1.0225 0.3624 0.094 Uiso 1 1 calc R
C16 C 0.3909(7) -0.541(2) 0.2677(6) 0.076(4) Uiso 1 1 d .
H16 H 0.3708 -0.6353 0.2226 0.092 Uiso 1 1 calc R
C14 C 0.3114(6) -0.815(2) 0.3114(5) 0.074(3) Uiso 1 1 d .
H14 H 0.2878 -0.9083 0.2663 0.089 Uiso 1 1 calc R

loop_
_atom_site_aniso_label
_atom_site_aniso_U_11
_atom_site_aniso_U_22
_atom_site_aniso_U_33
_atom_site_aniso_U_23
_atom_site_aniso_U_13
_atom_site_aniso_U_12
Ag1 0.1307(15) 0.0747(14) 0.0981(13) 0.0062(7) 0.0796(12) 0.0158(9)
Ag2 0.0771(11) 0.0808(14) 0.0726(12) -0.0107(7) 0.0364(9) -0.0114(8)

loop_
_atom_type_symbol
_atom_type_description
_atom_type_scat_dispersion_real
_atom_type_scat_dispersion_imag
_atom_type_scat_source
C C 0.0181 0.0091 'International Tables Vol C Tables 4.2.6.8 and 6.1.1.4'
H H 0.0000 0.0000 'International Tables Vol C Tables 4.2.6.8 and 6.1.1.4'
Ag Ag 0.1306 4.2820 'International Tables Vol C Tables 4.2.6.8 and 6.1.1.4'
N N 0.0311 0.0180 'International Tables Vol C Tables 4.2.6.8 and 6.1.1.4'
O O 0.0492 0.0322 'International Tables Vol C Tables 4.2.6.8 and 6.1.1.4'

loop_
_geom_angle_atom_site_label_1
_geom_angle_atom_site_label_2
_geom_angle_atom_site_label_3
_geom_angle
_geom_angle_site_symmetry_1
_geom_angle_site_symmetry_3
N1 Ag1 N1 179.998(1) . 3
N1 Ag1 O1 68.9(3) . .
N1 Ag1 O1 111.1(3) 3 .
N1 Ag1 O1 111.1(3) . 3
N1 Ag1 O1 68.9(3) 3 3
O1 Ag1 O1 180.0 . 3
C1 O1 Ag1 111.1(6) . .
C1 O1 H1O 108.8 . .
Ag1 O1 H1O 139.9 . .
C2 C1 O1 118.9(11) . .
C2 C1 C9 124.1(11) . .
O1 C1 C9 116.5(9) . .
C4 C3 C2 123.3(13) . .
C4 C3 H3 118.4 . .
C2 C3 H3 118.4 . .
C3 C4 C5 120.7(13) . .
C3 C4 H4 119.6 . .
C5 C4 H4 119.6 . .
C7 C6 C5 121.1(12) . .
C7 C6 H6 119.5 . .
C5 C6 H6 119.5 . .
N1 C9 C1 120.8(10) . .
N1 C9 C5 122.6(10) . .
C1 C9 C5 116.6(10) . .
O2 C11 C12 122.0(10) . .
O2 C11 C19 119.2(10) . .
C12 C11 C19 118.8(11) . .
C1 C2 C3 115.1(12) . .
C1 C2 H2 122.4 . .
C3 C2 H2 122.4 . .
C4 C5 C9 119.8(11) . .
C4 C5 C6 125.7(12) . .
C9 C5 C6 114.4(11) . .
C8 N1 C9 118.4(10) . .
C8 N1 Ag1 119.0(8) . .
C9 N1 Ag1 122.6(8) . .
C6 C7 C8 120.1(13) . .
C6 C7 H7 120.0 . .
C8 C7 H7 120.0 . .
N1 C8 C7 123.4(12) . .
N1 C8 H8 118.3 . .
C7 C8 H8 118.3 . .
O4 N3 O5 125.6(16) . .
O4 N3 O3 118.5(14) . .
O5 N3 O3 115.8(15) . .
N2 Ag2 N2 179.999(1) 3_656 .
C11 O2 H2O 116.9 . .
C18 N2 C19 121.4(9) . .
C18 N2 Ag2 116.1(7) . .
C19 N2 Ag2 122.5(6) . .
N2 C18 C17 120.3(10) . .
N2 C18 H18 119.8 . .
C17 C18 H18 119.8 . .
N2 C19 C15 120.0(10) . .
N2 C19 C11 119.4(10) . .
C15 C19 C11 120.5(11) . .
C16 C17 C18 119.4(11) . .
C16 C17 H17 120.3 . .
C18 C17 H17 120.3 . .
C11 C12 C13 123.8(10) . .
C11 C12 H12 118.1 . .
C13 C12 H12 118.1 . .
C16 C15 C19 116.9(12) . .
C16 C15 C14 125.2(11) . .
C19 C15 C14 117.9(10) . .
C14 C13 C12 116.6(12) . .
C14 C13 H13 121.7 . .
C12 C13 H13 121.7 . .
C17 C16 C15 121.8(12) . .
C17 C16 H16 119.1 . .
C15 C16 H16 119.1 . .
C13 C14 C15 122.2(11) . .
C13 C14 H14 118.9 . .
C15 C14 H14 118.9 . .

loop_
_geom_bond_atom_site_label_1
_geom_bond_atom_site_label_2
_geom_bond_distance
_geom_bond_site_symmetry_2
Ag1 N1 2.206(9) .
Ag1 N1 2.206(9) 3
Ag1 O1 2.586(7) .
Ag1 O1 2.586(7) 3
O1 C1 1.377(10) .
O1 H1O 0.8568 .
C1 C2 1.337(13) .
C1 C9 1.414(12) .
C3 C4 1.305(13) .
C3 C2 1.465(13) .
C3 H3 0.9300 .
C4 C5 1.378(13) .
C4 H4 0.9300 .
C6 C7 1.325(14) .
C6 C5 1.434(13) .
C6 H6 0.9300 .
C9 N1 1.365(11) .
C9 C5 1.433(12) .
C11 O2 1.344(10) .
C11 C12 1.354(12) .
C11 C19 1.412(12) .
C2 H2 0.9300 .
N1 C8 1.304(12) .
C7 C8 1.385(16) .
C7 H7 0.9300 .
C8 H8 0.9300 .
N3 O4 1.214(14) .
N3 O5 1.225(13) .
N3 O3 1.272(12) .
Ag2 N2 2.194(7) 3_656
Ag2 N2 2.194(7) .
O2 H2O 0.8431 .
N2 C18 1.309(10) .
N2 C19 1.381(11) .
C18 C17 1.417(12) .
C18 H18 0.9300 .
C19 C15 1.412(15) .
C17 C16 1.338(12) .
C17 H17 0.9300 .
C12 C13 1.427(12) .
C12 H12 0.9300 .
C15 C16 1.400(13) .
C15 C14 1.433(14) .
C13 C14 1.378(13) .
C13 H13 0.9300 .
C16 H16 0.9300 .
C14 H14 0.9300 .

loop_
_geom_torsion_atom_site_label_1
_geom_torsion_atom_site_label_2
_geom_torsion_atom_site_label_3
_geom_torsion_atom_site_label_4
_geom_torsion
_geom_torsion_site_symmetry_1
N1 Ag1 O1 C1 0.4(6) .
N1 Ag1 O1 C1 -179.6(6) 3
O1 Ag1 O1 C1 -154(7) 3
Ag1 O1 C1 C2 -173.6(8) .
Ag1 O1 C1 C9 -1.5(10) .
C2 C3 C4 C5 0.1(19) .
C2 C1 C9 N1 174.0(10) .
O1 C1 C9 N1 2.4(14) .
C2 C1 C9 C5 -7.3(16) .
O1 C1 C9 C5 -178.9(8) .
O1 C1 C2 C3 178.5(8) .
C9 C1 C2 C3 7.1(17) .
C4 C3 C2 C1 -3.4(18) .
C3 C4 C5 C9 -0.2(18) .
C3 C4 C5 C6 -179.0(10) .
N1 C9 C5 C4 -177.8(10) .
C1 C9 C5 C4 3.5(15) .
N1 C9 C5 C6 1.1(15) .
C1 C9 C5 C6 -177.6(9) .
C7 C6 C5 C4 178.8(11) .
C7 C6 C5 C9 0.0(16) .
C1 C9 N1 C8 176.4(9) .
C5 C9 N1 C8 -2.2(15) .
C1 C9 N1 Ag1 -2.1(13) .
C5 C9 N1 Ag1 179.3(7) .
N1 Ag1 N1 C8 -41(3) 3
O1 Ag1 N1 C8 -177.6(9) .
O1 Ag1 N1 C8 2.4(9) 3
N1 Ag1 N1 C9 137(4) 3
O1 Ag1 N1 C9 0.8(7) .
O1 Ag1 N1 C9 -179.2(7) 3
C5 C6 C7 C8 0.2(19) .
C9 N1 C8 C7 2.4(18) .
Ag1 N1 C8 C7 -179.1(9) .
C6 C7 C8 N1 -1(2) .
N2 Ag2 N2 C18 -28(8) 3_656
N2 Ag2 N2 C19 151(8) 3_656
C19 N2 C18 C17 4.7(15) .
Ag2 N2 C18 C17 -176.4(7) .
C18 N2 C19 C15 -3.8(16) .
Ag2 N2 C19 C15 177.4(8) .
C18 N2 C19 C11 179.2(9) .
Ag2 N2 C19 C11 0.3(13) .
O2 C11 C19 N2 -0.4(15) .
C12 C11 C19 N2 -178.5(9) .
O2 C11 C19 C15 -177.4(10) .
C12 C11 C19 C15 4.4(17) .
N2 C18 C17 C16 -3.2(16) .
O2 C11 C12 C13 179.3(9) .
C19 C11 C12 C13 -2.6(16) .
N2 C19 C15 C16 1.3(17) .
C11 C19 C15 C16 178.4(9) .
N2 C19 C15 C14 -178.7(9) .
C11 C19 C15 C14 -1.6(18) .
C11 C12 C13 C14 -2.0(16) .
C18 C17 C16 C15 0.9(17) .
C19 C15 C16 C17 0.0(18) .
C14 C15 C16 C17 180.0(12) .
C12 C13 C14 C15 4.9(17) .
C16 C15 C14 C13 176.8(11) .
C19 C15 C14 C13 -3.2(18) .
